data_7245112
loop_
_publ_author_name
'Shimizu, Yuta'
'Takeda, Takashi'
'Hoshino, Norihisa'
'Akutagawa, Tomoyuki'

_publ_section_title
;
 Tetranitro- and Tetraamino- dibenzo[18]crown-6-ether Derivatives:
 Complexes for Alkali Metal Ions, Redox Potentials, Crystal Structures,
 Molecular Sorption, and Proton Conducting Behaviors.
;
_journal_name_full CrystEngComm
_journal_paper_doi 10.1039/D2CE00582D
_journal_year 2022
_chemical_formula_moiety 'C20 H20 Cs I N4 O14'
_chemical_formula_sum 'C20 H20 Cs I N4 O14'
_chemical_formula_weight 800.21
_space_group_crystal_system monoclinic
_space_group_IT_number 14
_space_group_name_Hall '-P 2yn'
_space_group_name_H-M_alt 'P 1 21/n 1'
_atom_sites_solution_hydrogens geom
_atom_sites_solution_primary direct
_atom_sites_solution_secondary difmap
_audit_update_record
;
2022-04-26 deposited with the CCDC.	2022-06-28 downloaded from the CCDC.
;
_cell_angle_alpha 90.0000
_cell_angle_beta 105.2000
_cell_angle_gamma 90.0000
_cell_formula_units_Z 4
_cell_length_a 9.1532
_cell_length_b 17.8073
_cell_length_c 16.9471
_cell_measurement_reflns_used 21833
_cell_measurement_temperature 296
_cell_measurement_theta_max 68.27
_cell_measurement_theta_min 3.67
_cell_volume 2665.638
_computing_cell_refinement 'RAPID AUTO'
_computing_data_collection 'RAPID AUTO (Rigaku, ????)'
_computing_data_reduction 'RAPID AUTO'
_computing_molecular_graphics 'CrystalStructure 4.3'
_computing_publication_material 'CrystalStructure 4.3 (Rigaku, 2018)'
_computing_structure_refinement 'SHELXL97 (Sheldrick, 2008)'
_computing_structure_solution 'Il Milione (Burla, et al., 2007)'
_diffrn_ambient_temperature 296
_diffrn_detector_area_resol_mean 10.000
_diffrn_measured_fraction_theta_full 0.988
_diffrn_measured_fraction_theta_max 0.988
_diffrn_measurement_device_type 'Rigaku R-AXIS RAPID'
_diffrn_measurement_method \w
_diffrn_radiation_type 'Cu K\a'
_diffrn_radiation_wavelength 1.54187
_diffrn_reflns_av_R_equivalents 0.1501
_diffrn_reflns_av_unetI/netI 0.1141
_diffrn_reflns_Laue_measured_fraction_full 0.000
_diffrn_reflns_Laue_measured_fraction_max 0.000
_diffrn_reflns_limit_h_max 11
_diffrn_reflns_limit_h_min -10
_diffrn_reflns_limit_k_max 20
_diffrn_reflns_limit_k_min -21
_diffrn_reflns_limit_l_max 19
_diffrn_reflns_limit_l_min -19
_diffrn_reflns_number 28791
_diffrn_reflns_point_group_measured_fraction_full 0.000
_diffrn_reflns_point_group_measured_fraction_max 0.000
_diffrn_reflns_theta_full 68.250
_diffrn_reflns_theta_max 68.250
_diffrn_reflns_theta_min 3.670
_diffrn_standards_number 0
_exptl_absorpt_coefficient_mu 20.621
_exptl_absorpt_correction_T_max 0.127
_exptl_absorpt_correction_T_min 0.034
_exptl_absorpt_correction_type multi-scan
_exptl_absorpt_process_details 'ABSCOR (Rigaku, 1995)'
_exptl_crystal_colour yellow
_exptl_crystal_density_diffrn 1.994
_exptl_crystal_density_method 'not measured'
_exptl_crystal_description block
_exptl_crystal_F_000 1552.00
_exptl_crystal_size_max 0.100
_exptl_crystal_size_mid 0.100
_exptl_crystal_size_min 0.100
_refine_diff_density_max 1.65
_refine_diff_density_min -1.78
_refine_ls_extinction_method none
_refine_ls_goodness_of_fit_ref 0.929
_refine_ls_hydrogen_treatment constr
_refine_ls_number_parameters 361
_refine_ls_number_reflns 4823
_refine_ls_number_restraints 0
_refine_ls_R_factor_all 0.0688
_refine_ls_R_factor_gt 0.0561
_refine_ls_shift/su_max 0.000
_refine_ls_structure_factor_coef Fsqd
_refine_ls_weighting_details 'w = 1/[\s^2^(Fo^2^)+(0.1000P)^2^] where P=(Fo^2^+2Fc^2^)/3'
_refine_ls_weighting_scheme calc
_refine_ls_wR_factor_gt 0.1459
_refine_ls_wR_factor_ref 0.1591
_reflns_number_gt 3968
_reflns_number_total 4823
_reflns_threshold_expression F^2^>2.0\s(F^2^)
_cod_data_source_file d2ce00582d2.cif
_cod_data_source_block 210218
_cod_original_cell_volume 2665.6320
_cod_database_code 7245112

loop_
_space_group_symop_id
_space_group_symop_operation_xyz
1 +X,+Y,+Z
2 1/2-X,1/2+Y,1/2-Z
3 -X,-Y,-Z
4 -1/2+X,-1/2-Y,-1/2+Z

loop_
_atom_site_label
_atom_site_type_symbol
_atom_site_fract_x
_atom_site_fract_y
_atom_site_fract_z
_atom_site_U_iso_or_equiv
_atom_site_adp_type
_atom_site_occupancy
_atom_site_symmetry_multiplicity
_atom_site_calc_flag
_atom_site_refinement_flags
_atom_site_disorder_assembly
_atom_site_disorder_group
Cs1 Cs 0.55766(5) 0.03517(2) 0.27815(3) 0.02337(17) Uani 1 1 d . . .
I1 I 0.79590(5) 0.18834(3) 0.41479(3) 0.02705(18) Uani 1 1 d . . .
O1 O 0.3640(5) 0.1449(3) 0.1349(3) 0.0219(11) Uani 1 1 d . . .
O2 O 0.4038(5) -0.0065(3) 0.0871(3) 0.0250(11) Uani 1 1 d . . .
O3 O 0.4192(5) -0.1214(3) 0.2070(3) 0.0230(11) Uani 1 1 d . . .
O4 O 0.3592(6) -0.0946(3) 0.3430(3) 0.0228(11) Uani 1 1 d . . .
O5 O 0.3352(5) 0.0568(3) 0.3956(3) 0.0232(11) Uani 1 1 d . . .
O6 O 0.3401(5) 0.1760(3) 0.2802(3) 0.0234(11) Uani 1 1 d . . .
O7 O 0.6170(6) 0.4445(3) 0.1252(3) 0.0346(13) Uani 1 1 d . . .
O8 O 0.7249(6) 0.3472(3) 0.0868(3) 0.0318(13) Uani 1 1 d . . .
O9 O 0.5474(7) 0.4417(3) 0.3323(4) 0.0417(15) Uani 1 1 d . . .
O10 O 0.7456(6) 0.4237(3) 0.2884(3) 0.0363(14) Uani 1 1 d . . .
O11 O 0.5807(6) -0.4079(3) 0.2435(3) 0.0326(13) Uani 1 1 d . . .
O12 O 0.7615(5) -0.3739(3) 0.3490(3) 0.0319(13) Uani 1 1 d . . .
O13 O 0.5228(6) -0.4107(3) 0.4224(3) 0.0291(12) Uani 1 1 d . . .
O14 O 0.5105(6) -0.3269(3) 0.5128(3) 0.0345(14) Uani 1 1 d . . .
N1 N 0.6406(6) 0.3764(4) 0.1230(4) 0.0254(14) Uani 1 1 d . . .
N2 N 0.6172(7) 0.4088(4) 0.2910(4) 0.0291(15) Uani 1 1 d . . .
N3 N 0.6345(7) -0.3661(3) 0.3015(4) 0.0261(15) Uani 1 1 d . . .
N4 N 0.5146(6) -0.3451(4) 0.4436(4) 0.0232(14) Uani 1 1 d . . .
C1 C 0.3820(8) 0.1239(4) 0.0553(5) 0.0271(17) Uani 1 1 d . . .
H1A H 0.4887 0.1218 0.0569 0.033 Uiso 1 1 calc R . .
H1B H 0.3335 0.1608 0.0147 0.033 Uiso 1 1 calc R . .
C2 C 0.3104(8) 0.0480(4) 0.0331(5) 0.0249(17) Uani 1 1 d . . .
H2A H 0.2085 0.0476 0.0400 0.030 Uiso 1 1 calc R . .
H2B H 0.3052 0.0362 -0.0234 0.030 Uiso 1 1 calc R . .
C3 C 0.3333(9) -0.0793(4) 0.0704(5) 0.0262(17) Uani 1 1 d . . .
H3A H 0.3204 -0.0922 0.0134 0.031 Uiso 1 1 calc R . .
H3B H 0.2342 -0.0783 0.0810 0.031 Uiso 1 1 calc R . .
C4 C 0.4289(8) -0.1362(4) 0.1230(5) 0.0247(17) Uani 1 1 d . . .
H4A H 0.3925 -0.1863 0.1059 0.030 Uiso 1 1 calc R . .
H4B H 0.5329 -0.1320 0.1198 0.030 Uiso 1 1 calc R . .
C5 C 0.4551(8) -0.1773(4) 0.2622(5) 0.0223(16) Uani 1 1 d . . .
C6 C 0.5244(8) -0.2456(4) 0.2514(5) 0.0215(16) Uani 1 1 d . . .
H6 H 0.5534 -0.2549 0.2036 0.026 Uiso 1 1 calc R . .
C7 C 0.5486(8) -0.2984(4) 0.3130(5) 0.0205(15) Uani 1 1 d . . .
C8 C 0.5041(8) -0.2861(4) 0.3839(5) 0.0225(16) Uani 1 1 d . . .
C9 C 0.4395(8) -0.2188(4) 0.3971(5) 0.0254(17) Uani 1 1 d . . .
H9 H 0.4111 -0.2104 0.4452 0.030 Uiso 1 1 calc R . .
C10 C 0.4175(8) -0.1633(4) 0.3366(5) 0.0254(17) Uani 1 1 d . . .
C11 C 0.3265(9) -0.0758(4) 0.4194(5) 0.0271(18) Uani 1 1 d . . .
H11A H 0.4199 -0.0705 0.4622 0.032 Uiso 1 1 calc R . .
H11B H 0.2665 -0.1152 0.4350 0.032 Uiso 1 1 calc R . .
C12 C 0.2397(9) -0.0025(4) 0.4074(5) 0.0270(18) Uani 1 1 d . . .
H12A H 0.1531 -0.0063 0.3602 0.032 Uiso 1 1 calc R . .
H12B H 0.2030 0.0079 0.4550 0.032 Uiso 1 1 calc R . .
C13 C 0.2564(8) 0.1266(4) 0.3912(5) 0.0230(16) Uani 1 1 d . . .
H13A H 0.2416 0.1386 0.4444 0.028 Uiso 1 1 calc R . .
H13B H 0.1576 0.1223 0.3527 0.028 Uiso 1 1 calc R . .
C14 C 0.3434(8) 0.1874(4) 0.3650(4) 0.0232(17) Uani 1 1 d . . .
H14A H 0.2993 0.2357 0.3717 0.028 Uiso 1 1 calc R . .
H14B H 0.4472 0.1869 0.3984 0.028 Uiso 1 1 calc R . .
C15 C 0.4085(8) 0.2287(4) 0.2450(5) 0.0241(17) Uani 1 1 d . . .
C16 C 0.4655(8) 0.2955(4) 0.2823(5) 0.0219(16) Uani 1 1 d . . .
H16 H 0.4519 0.3076 0.3332 0.026 Uiso 1 1 calc R . .
C17 C 0.5423(8) 0.3439(4) 0.2442(5) 0.0218(16) Uani 1 1 d . . .
C18 C 0.5614(7) 0.3258(4) 0.1672(4) 0.0189(15) Uani 1 1 d . . .
C19 C 0.5028(8) 0.2603(4) 0.1285(5) 0.0237(17) Uani 1 1 d . . .
H19 H 0.5158 0.2488 0.0772 0.028 Uiso 1 1 calc R . .
C20 C 0.4238(8) 0.2114(4) 0.1664(5) 0.0237(16) Uani 1 1 d . . .

loop_
_atom_site_aniso_label
_atom_site_aniso_U_11
_atom_site_aniso_U_22
_atom_site_aniso_U_33
_atom_site_aniso_U_23
_atom_site_aniso_U_13
_atom_site_aniso_U_12
Cs1 0.0236(3) 0.0235(3) 0.0242(3) -0.00158(18) 0.0084(2) -0.00064(16)
I1 0.0280(3) 0.0318(3) 0.0228(3) -0.0019(2) 0.0092(2) -0.00628(18)
O1 0.027(3) 0.022(3) 0.019(3) 0.000(2) 0.009(2) -0.001(2)
O2 0.021(3) 0.027(3) 0.026(3) -0.002(2) 0.004(2) 0.002(2)
O3 0.030(3) 0.018(3) 0.023(3) 0.000(2) 0.012(2) -0.001(2)
O4 0.033(3) 0.018(3) 0.021(3) 0.001(2) 0.015(2) -0.002(2)
O5 0.026(3) 0.018(3) 0.027(3) -0.003(2) 0.010(2) 0.000(2)
O6 0.023(3) 0.026(3) 0.023(3) 0.001(2) 0.010(2) -0.002(2)
O7 0.032(3) 0.032(3) 0.044(4) 0.007(3) 0.016(3) 0.003(2)
O8 0.037(3) 0.039(3) 0.026(3) 0.004(2) 0.019(3) 0.004(3)
O9 0.059(4) 0.029(3) 0.044(4) -0.012(3) 0.026(3) -0.013(3)
O10 0.026(3) 0.041(3) 0.039(4) 0.006(3) 0.003(3) -0.013(2)
O11 0.048(3) 0.030(3) 0.018(3) -0.007(2) 0.005(3) 0.011(3)
O12 0.015(3) 0.038(3) 0.040(4) 0.001(3) 0.003(2) 0.005(2)
O13 0.032(3) 0.022(3) 0.034(3) 0.004(2) 0.009(2) 0.004(2)
O14 0.047(4) 0.033(3) 0.025(3) 0.005(3) 0.012(3) 0.012(3)
N1 0.013(3) 0.039(4) 0.024(4) 0.006(3) 0.004(3) 0.003(3)
N2 0.032(4) 0.027(4) 0.029(4) 0.009(3) 0.010(3) 0.003(3)
N3 0.026(3) 0.027(4) 0.032(4) 0.011(3) 0.020(3) 0.001(3)
N4 0.018(3) 0.035(4) 0.017(4) 0.003(3) 0.006(3) 0.002(3)
C1 0.028(4) 0.031(4) 0.024(5) -0.002(3) 0.009(3) -0.004(3)
C2 0.025(4) 0.025(4) 0.024(5) 0.004(3) 0.005(3) 0.009(3)
C3 0.037(4) 0.018(4) 0.021(4) -0.004(3) 0.005(3) -0.009(3)
C4 0.025(4) 0.021(4) 0.031(5) -0.005(3) 0.011(3) -0.007(3)
C5 0.028(4) 0.022(4) 0.018(4) -0.002(3) 0.008(3) -0.005(3)
C6 0.022(4) 0.026(4) 0.021(4) -0.005(3) 0.014(3) -0.002(3)
C7 0.018(4) 0.020(4) 0.021(4) -0.001(3) 0.001(3) -0.001(3)
C8 0.023(4) 0.024(4) 0.019(4) 0.002(3) 0.005(3) 0.001(3)
C9 0.027(4) 0.025(4) 0.024(5) 0.001(3) 0.007(3) -0.008(3)
C10 0.024(4) 0.024(4) 0.026(5) -0.011(3) 0.002(3) -0.008(3)
C11 0.036(4) 0.024(4) 0.030(5) -0.008(3) 0.025(4) -0.006(3)
C12 0.038(4) 0.022(4) 0.026(5) 0.004(3) 0.018(4) -0.004(3)
C13 0.026(4) 0.020(4) 0.027(4) 0.001(3) 0.015(3) 0.005(3)
C14 0.028(4) 0.023(4) 0.019(4) -0.003(3) 0.008(3) 0.002(3)
C15 0.022(4) 0.032(4) 0.019(4) 0.007(3) 0.007(3) 0.006(3)
C16 0.016(3) 0.031(4) 0.020(4) -0.002(3) 0.007(3) 0.001(3)
C17 0.016(3) 0.020(4) 0.031(5) 0.003(3) 0.007(3) 0.000(3)
C18 0.014(3) 0.026(4) 0.020(4) 0.006(3) 0.011(3) 0.001(3)
C19 0.026(4) 0.026(4) 0.021(4) 0.003(3) 0.009(3) 0.013(3)
C20 0.017(4) 0.028(4) 0.027(5) 0.003(3) 0.008(3) 0.001(3)

loop_
_atom_type_symbol
_atom_type_description
_atom_type_scat_dispersion_real
_atom_type_scat_dispersion_imag
_atom_type_scat_source
C C 0.0181 0.0091
;
International Tables for Crystallography
(Vol. C, Tables 4.2.6.8 and 6.1.1.4)
;
H H 0.0000 0.0000
;
International Tables for Crystallography
(Vol. C, Table 6.1.1.4)
;
O O 0.0492 0.0322
;
International Tables for Crystallography
(Vol. C, Tables 4.2.6.8 and 6.1.1.4)
;
N N 0.0311 0.0180
;
International Tables for Crystallography
(Vol. C, Tables 4.2.6.8 and 6.1.1.4)
;
Cs Cs -0.7457 7.9052
;
International Tables for Crystallography
(Vol. C, Tables 4.2.6.8 and 6.1.1.4)
;
I I -0.3257 6.8362
;
International Tables for Crystallography
(Vol. C, Tables 4.2.6.8 and 6.1.1.4)
;

loop_
_geom_angle_atom_site_label_1
_geom_angle_atom_site_label_2
_geom_angle_atom_site_label_3
_geom_angle
_geom_angle_site_symmetry_1
_geom_angle_site_symmetry_3
_geom_angle_publ_flag
O10 Cs1 O3 60.54(13) 2_645 . ?
O10 Cs1 O6 158.48(14) 2_645 . ?
O3 Cs1 O6 120.31(12) . . ?
O10 Cs1 O5 145.74(14) 2_645 . ?
O3 Cs1 O5 94.91(12) . . ?
O6 Cs1 O5 53.51(12) . . ?
O10 Cs1 O1 111.69(13) 2_645 . ?
O3 Cs1 O1 99.17(12) . . ?
O6 Cs1 O1 47.21(12) . . ?
O5 Cs1 O1 94.61(12) . . ?
O10 Cs1 O2 68.41(13) 2_645 . ?
O3 Cs1 O2 52.84(12) . . ?
O6 Cs1 O2 94.65(12) . . ?
O5 Cs1 O2 117.54(12) . . ?
O1 Cs1 O2 52.20(12) . . ?
O10 Cs1 O4 95.52(14) 2_645 . ?
O3 Cs1 O4 46.39(12) . . ?
O6 Cs1 O4 98.41(12) . . ?
O5 Cs1 O4 52.10(12) . . ?
O1 Cs1 O4 115.41(12) . . ?
O2 Cs1 O4 92.25(12) . . ?
O10 Cs1 O7 49.48(13) 2_645 2_645 ?
O3 Cs1 O7 88.74(13) . 2_645 ?
O6 Cs1 O7 146.33(13) . 2_645 ?
O5 Cs1 O7 111.97(12) . 2_645 ?
O1 Cs1 O7 151.60(12) . 2_645 ?
O2 Cs1 O7 117.73(12) . 2_645 ?
O4 Cs1 O7 89.78(12) . 2_645 ?
O10 Cs1 O12 69.63(14) 2_645 2_655 ?
O3 Cs1 O12 112.68(12) . 2_655 ?
O6 Cs1 O12 92.32(12) . 2_655 ?
O5 Cs1 O12 144.59(12) . 2_655 ?
O1 Cs1 O12 60.55(12) . 2_655 ?
O2 Cs1 O12 68.85(12) . 2_655 ?
O4 Cs1 O12 159.03(12) . 2_655 ?
O7 Cs1 O12 91.19(12) 2_645 2_655 ?
O10 Cs1 O11 59.99(14) 2_645 2_655 ?
O3 Cs1 O11 120.00(12) . 2_655 ?
O6 Cs1 O11 111.94(12) . 2_655 ?
O5 Cs1 O11 141.48(12) . 2_655 ?
O1 Cs1 O11 95.22(12) . 2_655 ?
O2 Cs1 O11 97.66(12) . 2_655 ?
O4 Cs1 O11 147.01(12) . 2_655 ?
O7 Cs1 O11 57.79(12) 2_645 2_655 ?
O12 Cs1 O11 36.13(12) 2_655 2_655 ?
O10 Cs1 C15 140.56(16) 2_645 . ?
O3 Cs1 C15 131.93(15) . . ?
O6 Cs1 C15 21.09(13) . . ?
O5 Cs1 C15 73.41(14) . . ?
O1 Cs1 C15 38.70(14) . . ?
O2 Cs1 C15 90.87(15) . . ?
O4 Cs1 C15 119.34(14) . . ?
O7 Cs1 C15 139.17(15) 2_645 . ?
O12 Cs1 C15 71.66(14) 2_655 . ?
O11 Cs1 C15 91.99(14) 2_655 . ?
O10 Cs1 C20 120.32(15) 2_645 . ?
O3 Cs1 C20 120.37(15) . . ?
O6 Cs1 C20 38.75(14) . . ?
O5 Cs1 C20 92.10(14) . . ?
O1 Cs1 C20 21.20(14) . . ?
O2 Cs1 C20 71.72(15) . . ?
O4 Cs1 C20 128.77(14) . . ?
O7 Cs1 C20 141.06(14) 2_645 . ?
O12 Cs1 C20 55.30(13) 2_655 . ?
O11 Cs1 C20 84.15(14) 2_655 . ?
C15 Cs1 C20 21.96(16) . . ?
C20 O1 C1 117.4(5) . . ?
C20 O1 Cs1 98.4(4) . . ?
C1 O1 Cs1 111.5(4) . . ?
C3 O2 C2 108.6(5) . . ?
C3 O2 Cs1 117.0(4) . . ?
C2 O2 Cs1 120.3(4) . . ?
C5 O3 C4 118.3(5) . . ?
C5 O3 Cs1 112.7(4) . . ?
C4 O3 Cs1 113.9(4) . . ?
C10 O4 C11 117.5(6) . . ?
C10 O4 Cs1 110.1(4) . . ?
C11 O4 Cs1 113.5(4) . . ?
C12 O5 C13 109.5(5) . . ?
C12 O5 Cs1 120.7(4) . . ?
C13 O5 Cs1 117.6(4) . . ?
C15 O6 C14 116.8(6) . . ?
C15 O6 Cs1 100.2(4) . . ?
C14 O6 Cs1 105.6(4) . . ?
N1 O7 Cs1 110.0(4) . 2_655 ?
N2 O10 Cs1 144.6(5) . 2_655 ?
N3 O11 Cs1 93.8(4) . 2_645 ?
N3 O12 Cs1 99.7(4) . 2_645 ?
O8 N1 O7 125.0(6) . . ?
O8 N1 C18 116.9(6) . . ?
O7 N1 C18 118.2(6) . . ?
O10 N2 O9 125.1(7) . . ?
O10 N2 C17 118.1(6) . . ?
O9 N2 C17 116.8(6) . . ?
O12 N3 O11 124.4(6) . . ?
O12 N3 C7 116.5(6) . . ?
O11 N3 C7 118.9(6) . . ?
O14 N4 O13 123.3(6) . . ?
O14 N4 C8 117.7(6) . . ?
O13 N4 C8 118.9(6) . . ?
O1 C1 C2 108.4(6) . . ?
O1 C1 H1A 110.0 . . ?
C2 C1 H1A 110.0 . . ?
O1 C1 H1B 110.0 . . ?
C2 C1 H1B 110.0 . . ?
H1A C1 H1B 108.4 . . ?
O2 C2 C1 107.3(6) . . ?
O2 C2 H2A 110.2 . . ?
C1 C2 H2A 110.2 . . ?
O2 C2 H2B 110.2 . . ?
C1 C2 H2B 110.2 . . ?
H2A C2 H2B 108.5 . . ?
O2 C3 C4 109.6(6) . . ?
O2 C3 H3A 109.8 . . ?
C4 C3 H3A 109.8 . . ?
O2 C3 H3B 109.8 . . ?
C4 C3 H3B 109.8 . . ?
H3A C3 H3B 108.2 . . ?
O3 C4 C3 106.5(6) . . ?
O3 C4 H4A 110.4 . . ?
C3 C4 H4A 110.4 . . ?
O3 C4 H4B 110.4 . . ?
C3 C4 H4B 110.4 . . ?
H4A C4 H4B 108.6 . . ?
O3 C5 C6 125.8(6) . . ?
O3 C5 C10 114.7(6) . . ?
C6 C5 C10 119.5(7) . . ?
O3 C5 Cs1 48.7(3) . . ?
C6 C5 Cs1 137.9(5) . . ?
C10 C5 Cs1 83.0(4) . . ?
C7 C6 C5 118.6(6) . . ?
C7 C6 H6 120.7 . . ?
C5 C6 H6 120.7 . . ?
C8 C7 C6 121.6(7) . . ?
C8 C7 N3 122.0(7) . . ?
C6 C7 N3 116.2(6) . . ?
C7 C8 C9 120.9(7) . . ?
C7 C8 N4 120.8(6) . . ?
C9 C8 N4 118.1(6) . . ?
C10 C9 C8 118.6(7) . . ?
C10 C9 H9 120.7 . . ?
C8 C9 H9 120.7 . . ?
O4 C10 C9 124.3(7) . . ?
O4 C10 C5 115.2(7) . . ?
C9 C10 C5 120.6(7) . . ?
O4 C11 C12 107.7(6) . . ?
O4 C11 H11A 110.2 . . ?
C12 C11 H11A 110.2 . . ?
O4 C11 H11B 110.2 . . ?
C12 C11 H11B 110.2 . . ?
H11A C11 H11B 108.5 . . ?
O5 C12 C11 109.9(6) . . ?
O5 C12 H12A 109.7 . . ?
C11 C12 H12A 109.7 . . ?
O5 C12 H12B 109.7 . . ?
C11 C12 H12B 109.7 . . ?
H12A C12 H12B 108.2 . . ?
O5 C13 C14 110.4(6) . . ?
O5 C13 H13A 109.6 . . ?
C14 C13 H13A 109.6 . . ?
O5 C13 H13B 109.6 . . ?
C14 C13 H13B 109.6 . . ?
H13A C13 H13B 108.1 . . ?
O6 C14 C13 108.9(6) . . ?
O6 C14 Cs1 53.2(3) . . ?
C13 C14 Cs1 88.2(4) . . ?
O6 C14 H14A 109.9 . . ?
C13 C14 H14A 109.9 . . ?
Cs1 C14 H14A 159.6 . . ?
O6 C14 H14B 109.9 . . ?
C13 C14 H14B 109.9 . . ?
Cs1 C14 H14B 72.4 . . ?
H14A C14 H14B 108.3 . . ?
O6 C15 C16 124.0(7) . . ?
O6 C15 C20 115.9(7) . . ?
C16 C15 C20 120.1(7) . . ?
O6 C15 Cs1 58.7(3) . . ?
C16 C15 Cs1 130.7(5) . . ?
C20 C15 Cs1 79.4(4) . . ?
C17 C16 C15 120.2(7) . . ?
C17 C16 H16 119.9 . . ?
C15 C16 H16 119.9 . . ?
C16 C17 C18 119.7(7) . . ?
C16 C17 N2 117.7(7) . . ?
C18 C17 N2 122.1(6) . . ?
C19 C18 C17 120.8(6) . . ?
C19 C18 N1 117.2(6) . . ?
C17 C18 N1 122.0(6) . . ?
C20 C19 C18 119.6(7) . . ?
C20 C19 H19 120.2 . . ?
C18 C19 H19 120.2 . . ?
O1 C20 C19 124.7(7) . . ?
O1 C20 C15 115.7(6) . . ?
C19 C20 C15 119.5(7) . . ?
O1 C20 Cs1 60.4(3) . . ?
C19 C20 Cs1 128.6(4) . . ?
C15 C20 Cs1 78.7(4) . . ?

loop_
_geom_bond_atom_site_label_1
_geom_bond_atom_site_label_2
_geom_bond_distance
_geom_bond_site_symmetry_2
_geom_bond_publ_flag
Cs1 O10 3.086(5) 2_645 ?
Cs1 O3 3.167(5) . ?
Cs1 O6 3.208(5) . ?
Cs1 O5 3.222(5) . ?
Cs1 O1 3.255(5) . ?
Cs1 O2 3.260(5) . ?
Cs1 O4 3.301(5) . ?
Cs1 O7 3.406(6) 2_645 ?
Cs1 O12 3.447(5) 2_655 ?
Cs1 O11 3.571(5) 2_655 ?
Cs1 C15 3.696(7) . ?
Cs1 C20 3.704(7) . ?
O1 C20 1.354(8) . ?
O1 C1 1.451(8) . ?
O2 C3 1.443(8) . ?
O2 C2 1.449(8) . ?
O3 C5 1.346(8) . ?
O3 C4 1.474(8) . ?
O4 C10 1.351(8) . ?
O4 C11 1.441(8) . ?
O5 C12 1.417(8) . ?
O5 C13 1.430(8) . ?
O6 C15 1.351(8) . ?
O6 C14 1.444(8) . ?
O7 N1 1.234(7) . ?
O7 Cs1 3.406(6) 2_655 ?
O8 N1 1.221(7) . ?
O9 N2 1.215(8) . ?
O10 N2 1.217(8) . ?
O10 Cs1 3.086(5) 2_655 ?
O11 N3 1.228(8) . ?
O11 Cs1 3.571(5) 2_645 ?
O12 N3 1.236(8) . ?
O12 Cs1 3.447(5) 2_645 ?
O13 N4 1.230(7) . ?
O14 N4 1.227(7) . ?
N1 C18 1.478(8) . ?
N2 C17 1.466(9) . ?
N3 C7 1.480(9) . ?
N4 C8 1.443(9) . ?
C1 C2 1.506(10) . ?
C1 H1A 0.9700 . ?
C1 H1B 0.9700 . ?
C2 H2A 0.9700 . ?
C2 H2B 0.9700 . ?
C3 C4 1.475(10) . ?
C3 H3A 0.9700 . ?
C3 H3B 0.9700 . ?
C4 H4A 0.9700 . ?
C4 H4B 0.9700 . ?
C5 C6 1.406(9) . ?
C5 C10 1.413(10) . ?
C6 C7 1.379(10) . ?
C6 H6 0.9300 . ?
C7 C8 1.385(10) . ?
C8 C9 1.381(10) . ?
C9 C10 1.400(10) . ?
C9 H9 0.9300 . ?
C11 C12 1.515(10) . ?
C11 H11A 0.9700 . ?
C11 H11B 0.9700 . ?
C12 H12A 0.9700 . ?
C12 H12B 0.9700 . ?
C13 C14 1.479(9) . ?
C13 H13A 0.9700 . ?
C13 H13B 0.9700 . ?
C14 H14A 0.9700 . ?
C14 H14B 0.9700 . ?
C15 C16 1.382(10) . ?
C15 C20 1.409(10) . ?
C16 C17 1.376(9) . ?
C16 H16 0.9300 . ?
C17 C18 1.400(10) . ?
C18 C19 1.376(10) . ?
C19 C20 1.392(10) . ?
C19 H19 0.9300 . ?

loop_
_geom_torsion_atom_site_label_1
_geom_torsion_atom_site_label_2
_geom_torsion_atom_site_label_3
_geom_torsion_atom_site_label_4
_geom_torsion
_geom_torsion_site_symmetry_1
_geom_torsion_site_symmetry_2
_geom_torsion_site_symmetry_3
_geom_torsion_site_symmetry_4
_geom_torsion_publ_flag
O10 Cs1 O1 C20 -118.5(4) 2_645 . . . ?
O3 Cs1 O1 C20 179.7(4) . . . . ?
O6 Cs1 O1 C20 56.5(4) . . . . ?
O5 Cs1 O1 C20 83.9(4) . . . . ?
O2 Cs1 O1 C20 -154.4(4) . . . . ?
O4 Cs1 O1 C20 133.8(4) . . . . ?
O7 Cs1 O1 C20 -75.8(4) 2_645 . . . ?
O12 Cs1 O1 C20 -69.4(4) 2_655 . . . ?
O11 Cs1 O1 C20 -58.8(4) 2_655 . . . ?
C15 Cs1 O1 C20 27.9(4) . . . . ?
O10 Cs1 O1 C1 5.4(4) 2_645 . . . ?
O3 Cs1 O1 C1 -56.4(4) . . . . ?
O6 Cs1 O1 C1 -179.6(4) . . . . ?
O5 Cs1 O1 C1 -152.2(4) . . . . ?
O2 Cs1 O1 C1 -30.5(4) . . . . ?
O4 Cs1 O1 C1 -102.3(4) . . . . ?
O7 Cs1 O1 C1 48.1(5) 2_645 . . . ?
O12 Cs1 O1 C1 54.5(4) 2_655 . . . ?
O11 Cs1 O1 C1 65.1(4) 2_655 . . . ?
C15 Cs1 O1 C1 151.8(5) . . . . ?
C20 Cs1 O1 C1 123.9(6) . . . . ?
O10 Cs1 O2 C3 75.4(5) 2_645 . . . ?
O3 Cs1 O2 C3 6.7(4) . . . . ?
O6 Cs1 O2 C3 -118.3(4) . . . . ?
O5 Cs1 O2 C3 -67.4(5) . . . . ?
O1 Cs1 O2 C3 -140.5(5) . . . . ?
O4 Cs1 O2 C3 -19.6(4) . . . . ?
O7 Cs1 O2 C3 71.3(5) 2_645 . . . ?
O12 Cs1 O2 C3 151.0(5) 2_655 . . . ?
O11 Cs1 O2 C3 128.8(4) 2_655 . . . ?
C15 Cs1 O2 C3 -139.1(4) . . . . ?
C20 Cs1 O2 C3 -150.0(5) . . . . ?
O10 Cs1 O2 C2 -149.3(5) 2_645 . . . ?
O3 Cs1 O2 C2 142.1(5) . . . . ?
O6 Cs1 O2 C2 17.1(4) . . . . ?
O5 Cs1 O2 C2 68.0(5) . . . . ?
O1 Cs1 O2 C2 -5.2(4) . . . . ?
O4 Cs1 O2 C2 115.7(4) . . . . ?
O7 Cs1 O2 C2 -153.4(4) 2_645 . . . ?
O12 Cs1 O2 C2 -73.6(4) 2_655 . . . ?
O11 Cs1 O2 C2 -95.8(4) 2_655 . . . ?
C15 Cs1 O2 C2 -3.7(4) . . . . ?
C20 Cs1 O2 C2 -14.6(4) . . . . ?
O10 Cs1 O3 C5 83.4(4) 2_645 . . . ?
O6 Cs1 O3 C5 -121.4(4) . . . . ?
O5 Cs1 O3 C5 -71.3(4) . . . . ?
O1 Cs1 O3 C5 -166.8(4) . . . . ?
O2 Cs1 O3 C5 167.6(5) . . . . ?
O4 Cs1 O3 C5 -50.2(4) . . . . ?
O7 Cs1 O3 C5 40.7(4) 2_645 . . . ?
O12 Cs1 O3 C5 131.4(4) 2_655 . . . ?
O11 Cs1 O3 C5 91.7(4) 2_655 . . . ?
C15 Cs1 O3 C5 -143.3(4) . . . . ?
C20 Cs1 O3 C5 -166.6(4) . . . . ?
O10 Cs1 O3 C4 -54.9(4) 2_645 . . . ?
O6 Cs1 O3 C4 100.2(4) . . . . ?
O5 Cs1 O3 C4 150.4(4) . . . . ?
O1 Cs1 O3 C4 54.9(4) . . . . ?
O2 Cs1 O3 C4 29.2(4) . . . . ?
O4 Cs1 O3 C4 171.4(5) . . . . ?
O7 Cs1 O3 C4 -97.7(4) 2_645 . . . ?
O12 Cs1 O3 C4 -6.9(4) 2_655 . . . ?
O11 Cs1 O3 C4 -46.6(4) 2_655 . . . ?
C15 Cs1 O3 C4 78.3(4) . . . . ?
C20 Cs1 O3 C4 55.0(4) . . . . ?
O10 Cs1 O4 C10 7.7(4) 2_645 . . . ?
O3 Cs1 O4 C10 46.9(4) . . . . ?
O6 Cs1 O4 C10 171.3(4) . . . . ?
O5 Cs1 O4 C10 -160.0(5) . . . . ?
O1 Cs1 O4 C10 124.9(4) . . . . ?
O2 Cs1 O4 C10 76.2(4) . . . . ?
O7 Cs1 O4 C10 -41.5(4) 2_645 . . . ?
O12 Cs1 O4 C10 51.2(6) 2_655 . . . ?
O11 Cs1 O4 C10 -31.6(5) 2_655 . . . ?
C15 Cs1 O4 C10 168.5(4) . . . . ?
C20 Cs1 O4 C10 144.4(4) . . . . ?
O10 Cs1 O4 C11 141.8(5) 2_645 . . . ?
O3 Cs1 O4 C11 -179.0(5) . . . . ?
O6 Cs1 O4 C11 -54.7(5) . . . . ?
O5 Cs1 O4 C11 -25.9(4) . . . . ?
O1 Cs1 O4 C11 -101.1(4) . . . . ?
O2 Cs1 O4 C11 -149.7(4) . . . . ?
O7 Cs1 O4 C11 92.5(5) 2_645 . . . ?
O12 Cs1 O4 C11 -174.7(4) 2_655 . . . ?
O11 Cs1 O4 C11 102.5(5) 2_655 . . . ?
C15 Cs1 O4 C11 -57.4(5) . . . . ?
C20 Cs1 O4 C11 -81.5(5) . . . . ?
O10 Cs1 O5 C12 -32.2(6) 2_645 . . . ?
O3 Cs1 O5 C12 9.1(5) . . . . ?
O6 Cs1 O5 C12 133.7(5) . . . . ?
O1 Cs1 O5 C12 108.8(5) . . . . ?
O2 Cs1 O5 C12 59.4(5) . . . . ?
O4 Cs1 O5 C12 -10.1(5) . . . . ?
O7 Cs1 O5 C12 -81.5(5) 2_645 . . . ?
O12 Cs1 O5 C12 151.2(5) 2_655 . . . ?
O11 Cs1 O5 C12 -146.9(5) 2_655 . . . ?
C15 Cs1 O5 C12 141.5(5) . . . . ?
C20 Cs1 O5 C12 129.9(5) . . . . ?
O10 Cs1 O5 C13 -170.7(4) 2_645 . . . ?
O3 Cs1 O5 C13 -129.4(5) . . . . ?
O6 Cs1 O5 C13 -4.9(4) . . . . ?
O1 Cs1 O5 C13 -29.8(5) . . . . ?
O2 Cs1 O5 C13 -79.1(5) . . . . ?
O4 Cs1 O5 C13 -148.6(5) . . . . ?
O7 Cs1 O5 C13 140.0(5) 2_645 . . . ?
O12 Cs1 O5 C13 12.7(6) 2_655 . . . ?
O11 Cs1 O5 C13 74.6(5) 2_655 . . . ?
C15 Cs1 O5 C13 3.0(5) . . . . ?
C20 Cs1 O5 C13 -8.7(5) . . . . ?
O10 Cs1 O6 C15 -43.5(6) 2_645 . . . ?
O3 Cs1 O6 C15 -129.4(4) . . . . ?
O5 Cs1 O6 C15 158.6(5) . . . . ?
O1 Cs1 O6 C15 -56.3(4) . . . . ?
O2 Cs1 O6 C15 -80.3(4) . . . . ?
O4 Cs1 O6 C15 -173.3(4) . . . . ?
O7 Cs1 O6 C15 84.3(5) 2_645 . . . ?
O12 Cs1 O6 C15 -11.4(4) 2_655 . . . ?
O11 Cs1 O6 C15 19.9(4) 2_655 . . . ?
C20 Cs1 O6 C15 -27.5(4) . . . . ?
O10 Cs1 O6 C14 -165.2(4) 2_645 . . . ?
O3 Cs1 O6 C14 108.8(4) . . . . ?
O5 Cs1 O6 C14 36.8(4) . . . . ?
O1 Cs1 O6 C14 -178.0(4) . . . . ?
O2 Cs1 O6 C14 157.9(4) . . . . ?
O4 Cs1 O6 C14 65.0(4) . . . . ?
O7 Cs1 O6 C14 -37.4(5) 2_645 . . . ?
O12 Cs1 O6 C14 -133.1(4) 2_655 . . . ?
O11 Cs1 O6 C14 -101.9(4) 2_655 . . . ?
C15 Cs1 O6 C14 -121.7(6) . . . . ?
C20 Cs1 O6 C14 -149.2(5) . . . . ?
Cs1 O7 N1 O8 -63.8(8) 2_655 . . . ?
Cs1 O7 N1 C18 116.3(5) 2_655 . . . ?
Cs1 O10 N2 O9 -74.9(11) 2_655 . . . ?
Cs1 O10 N2 C17 108.3(8) 2_655 . . . ?
Cs1 O12 N3 O11 27.3(7) 2_645 . . . ?
Cs1 O12 N3 C7 -148.1(5) 2_645 . . . ?
Cs1 O11 N3 O12 -25.9(7) 2_645 . . . ?
Cs1 O11 N3 C7 149.4(5) 2_645 . . . ?
C20 O1 C1 C2 178.9(6) . . . . ?
Cs1 O1 C1 C2 66.5(6) . . . . ?
C3 O2 C2 C1 176.8(6) . . . . ?
Cs1 O2 C2 C1 38.1(7) . . . . ?
O1 C1 C2 O2 -69.6(7) . . . . ?
C2 O2 C3 C4 178.3(6) . . . . ?
Cs1 O2 C3 C4 -41.5(7) . . . . ?
C5 O3 C4 C3 159.4(6) . . . . ?
Cs1 O3 C4 C3 -64.7(6) . . . . ?
O2 C3 C4 O3 70.1(7) . . . . ?
C4 O3 C5 C6 10.7(10) . . . . ?
Cs1 O3 C5 C6 -125.7(6) . . . . ?
C4 O3 C5 C10 -169.2(6) . . . . ?
Cs1 O3 C5 C10 54.4(7) . . . . ?
C4 O3 C5 Cs1 136.4(6) . . . . ?
O10 Cs1 C5 O3 -85.9(4) 2_645 . . . ?
O6 Cs1 C5 O3 70.2(5) . . . . ?
O5 Cs1 C5 O3 109.3(4) . . . . ?
O1 Cs1 C5 O3 14.7(5) . . . . ?
O2 Cs1 C5 O3 -10.4(4) . . . . ?
O4 Cs1 C5 O3 111.5(5) . . . . ?
O7 Cs1 C5 O3 -137.5(4) 2_645 . . . ?
O12 Cs1 C5 O3 -56.6(5) 2_655 . . . ?
O11 Cs1 C5 O3 -98.9(4) 2_655 . . . ?
C15 Cs1 C5 O3 51.6(5) . . . . ?
C20 Cs1 C5 O3 17.5(5) . . . . ?
O10 Cs1 C5 C6 15.1(7) 2_645 . . . ?
O3 Cs1 C5 C6 101.0(9) . . . . ?
O6 Cs1 C5 C6 171.2(7) . . . . ?
O5 Cs1 C5 C6 -149.7(8) . . . . ?
O1 Cs1 C5 C6 115.7(7) . . . . ?
O2 Cs1 C5 C6 90.5(8) . . . . ?
O4 Cs1 C5 C6 -147.6(9) . . . . ?
O7 Cs1 C5 C6 -36.6(7) 2_645 . . . ?
O12 Cs1 C5 C6 44.3(8) 2_655 . . . ?
O11 Cs1 C5 C6 2.1(8) 2_655 . . . ?
C15 Cs1 C5 C6 152.5(7) . . . . ?
C20 Cs1 C5 C6 118.4(7) . . . . ?
O10 Cs1 C5 C10 142.2(5) 2_645 . . . ?
O3 Cs1 C5 C10 -131.9(7) . . . . ?
O6 Cs1 C5 C10 -61.7(5) . . . . ?
O5 Cs1 C5 C10 -22.6(4) . . . . ?
O1 Cs1 C5 C10 -117.2(4) . . . . ?
O2 Cs1 C5 C10 -142.4(5) . . . . ?
O4 Cs1 C5 C10 -20.5(4) . . . . ?
O7 Cs1 C5 C10 90.5(4) 2_645 . . . ?
O12 Cs1 C5 C10 171.4(4) 2_655 . . . ?
O11 Cs1 C5 C10 129.2(4) 2_655 . . . ?
C15 Cs1 C5 C10 -80.3(5) . . . . ?
C20 Cs1 C5 C10 -114.4(4) . . . . ?
O3 C5 C6 C7 -177.6(6) . . . . ?
C10 C5 C6 C7 2.4(10) . . . . ?
Cs1 C5 C6 C7 117.0(7) . . . . ?
C5 C6 C7 C8 1.1(11) . . . . ?
C5 C6 C7 N3 -174.5(6) . . . . ?
O12 N3 C7 C8 -62.9(9) . . . . ?
O11 N3 C7 C8 121.4(8) . . . . ?
O12 N3 C7 C6 112.7(7) . . . . ?
O11 N3 C7 C6 -63.0(8) . . . . ?
C6 C7 C8 C9 -2.8(11) . . . . ?
N3 C7 C8 C9 172.5(7) . . . . ?
C6 C7 C8 N4 172.9(6) . . . . ?
N3 C7 C8 N4 -11.7(10) . . . . ?
O14 N4 C8 C7 162.2(6) . . . . ?
O13 N4 C8 C7 -19.9(10) . . . . ?
O14 N4 C8 C9 -21.9(9) . . . . ?
O13 N4 C8 C9 156.0(6) . . . . ?
C7 C8 C9 C10 1.0(11) . . . . ?
N4 C8 C9 C10 -174.9(6) . . . . ?
C11 O4 C10 C9 4.0(10) . . . . ?
Cs1 O4 C10 C9 136.0(6) . . . . ?
C11 O4 C10 C5 -176.7(6) . . . . ?
Cs1 O4 C10 C5 -44.7(7) . . . . ?
C8 C9 C10 O4 -178.2(6) . . . . ?
C8 C9 C10 C5 2.5(11) . . . . ?
O3 C5 C10 O4 -3.6(9) . . . . ?
C6 C5 C10 O4 176.4(6) . . . . ?
Cs1 C5 C10 O4 34.4(5) . . . . ?
O3 C5 C10 C9 175.8(6) . . . . ?
C6 C5 C10 C9 -4.2(11) . . . . ?
Cs1 C5 C10 C9 -146.3(6) . . . . ?
C10 O4 C11 C12 -170.9(6) . . . . ?
Cs1 O4 C11 C12 58.6(6) . . . . ?
C13 O5 C12 C11 -175.2(6) . . . . ?
Cs1 O5 C12 C11 43.3(7) . . . . ?
O4 C11 C12 O5 -67.8(8) . . . . ?
C12 O5 C13 C14 -170.4(6) . . . . ?
Cs1 O5 C13 C14 -27.5(8) . . . . ?
C15 O6 C14 C13 177.0(6) . . . . ?
Cs1 O6 C14 C13 -72.7(5) . . . . ?
C15 O6 C14 Cs1 -110.4(6) . . . . ?
O5 C13 C14 O6 69.9(8) . . . . ?
O5 C13 C14 Cs1 20.0(6) . . . . ?
O10 Cs1 C14 O6 92.9(17) 2_645 . . . ?
O3 Cs1 C14 O6 -84.6(4) . . . . ?
O5 Cs1 C14 O6 -128.7(5) . . . . ?
O1 Cs1 C14 O6 1.6(3) . . . . ?
O2 Cs1 C14 O6 -24.2(4) . . . . ?
O4 Cs1 C14 O6 -116.3(4) . . . . ?
O7 Cs1 C14 O6 154.6(3) 2_645 . . . ?
O12 Cs1 C14 O6 49.5(4) 2_655 . . . ?
O11 Cs1 C14 O6 87.3(4) 2_655 . . . ?
C15 Cs1 C14 O6 30.8(3) . . . . ?
C20 Cs1 C14 O6 22.3(3) . . . . ?
O10 Cs1 C14 C13 -151.8(15) 2_645 . . . ?
O3 Cs1 C14 C13 30.8(5) . . . . ?
O6 Cs1 C14 C13 115.4(6) . . . . ?
O5 Cs1 C14 C13 -13.3(4) . . . . ?
O1 Cs1 C14 C13 116.9(5) . . . . ?
O2 Cs1 C14 C13 91.2(4) . . . . ?
O4 Cs1 C14 C13 -0.9(4) . . . . ?
O7 Cs1 C14 C13 -90.0(5) 2_645 . . . ?
O12 Cs1 C14 C13 164.9(4) 2_655 . . . ?
O11 Cs1 C14 C13 -157.4(4) 2_655 . . . ?
C15 Cs1 C14 C13 146.2(6) . . . . ?
C20 Cs1 C14 C13 137.6(5) . . . . ?
C14 O6 C15 C16 -7.3(10) . . . . ?
Cs1 O6 C15 C16 -120.7(6) . . . . ?
C14 O6 C15 C20 171.0(6) . . . . ?
Cs1 O6 C15 C20 57.6(6) . . . . ?
C14 O6 C15 Cs1 113.4(5) . . . . ?
O10 Cs1 C15 O6 156.6(4) 2_645 . . . ?
O3 Cs1 C15 O6 63.7(5) . . . . ?
O5 Cs1 C15 O6 -17.9(4) . . . . ?
O1 Cs1 C15 O6 102.5(5) . . . . ?
O2 Cs1 C15 O6 100.7(4) . . . . ?
O4 Cs1 C15 O6 7.6(5) . . . . ?
O7 Cs1 C15 O6 -122.5(4) 2_645 . . . ?
O12 Cs1 C15 O6 168.0(4) 2_655 . . . ?
O11 Cs1 C15 O6 -161.6(4) 2_655 . . . ?
C20 Cs1 C15 O6 129.4(7) . . . . ?
O10 Cs1 C15 C16 -93.6(7) 2_645 . . . ?
O3 Cs1 C15 C16 173.5(6) . . . . ?
O6 Cs1 C15 C16 109.8(8) . . . . ?
O5 Cs1 C15 C16 92.0(6) . . . . ?
O1 Cs1 C15 C16 -147.6(7) . . . . ?
O2 Cs1 C15 C16 -149.5(6) . . . . ?
O4 Cs1 C15 C16 117.5(6) . . . . ?
O7 Cs1 C15 C16 -12.6(7) 2_645 . . . ?
O12 Cs1 C15 C16 -82.1(6) 2_655 . . . ?
O11 Cs1 C15 C16 -51.8(6) 2_655 . . . ?
C20 Cs1 C15 C16 -120.7(8) . . . . ?
O10 Cs1 C15 C20 27.2(5) 2_645 . . . ?
O3 Cs1 C15 C20 -65.8(5) . . . . ?
O6 Cs1 C15 C20 -129.4(7) . . . . ?
O5 Cs1 C15 C20 -147.3(4) . . . . ?
O1 Cs1 C15 C20 -26.9(4) . . . . ?
O2 Cs1 C15 C20 -28.7(4) . . . . ?
O4 Cs1 C15 C20 -121.8(4) . . . . ?
O7 Cs1 C15 C20 108.1(4) 2_645 . . . ?
O12 Cs1 C15 C20 38.6(4) 2_655 . . . ?
O11 Cs1 C15 C20 69.0(4) 2_655 . . . ?
O6 C15 C16 C17 175.8(6) . . . . ?
C20 C15 C16 C17 -2.4(11) . . . . ?
Cs1 C15 C16 C17 100.1(8) . . . . ?
C15 C16 C17 C18 0.6(11) . . . . ?
C15 C16 C17 N2 -172.1(6) . . . . ?
O10 N2 C17 C16 135.0(7) . . . . ?
O9 N2 C17 C16 -42.1(9) . . . . ?
O10 N2 C17 C18 -37.6(10) . . . . ?
O9 N2 C17 C18 145.4(7) . . . . ?
C16 C17 C18 C19 0.7(11) . . . . ?
N2 C17 C18 C19 173.1(6) . . . . ?
C16 C17 C18 N1 178.9(6) . . . . ?
N2 C17 C18 N1 -8.7(10) . . . . ?
O8 N1 C18 C19 -42.0(9) . . . . ?
O7 N1 C18 C19 137.9(7) . . . . ?
O8 N1 C18 C17 139.7(7) . . . . ?
O7 N1 C18 C17 -40.4(9) . . . . ?
C17 C18 C19 C20 -0.1(10) . . . . ?
N1 C18 C19 C20 -178.4(6) . . . . ?
C1 O1 C20 C19 -1.0(10) . . . . ?
Cs1 O1 C20 C19 118.6(7) . . . . ?
C1 O1 C20 C15 -178.0(6) . . . . ?
Cs1 O1 C20 C15 -58.4(6) . . . . ?
C1 O1 C20 Cs1 -119.6(6) . . . . ?
C18 C19 C20 O1 -178.6(6) . . . . ?
C18 C19 C20 C15 -1.7(10) . . . . ?
C18 C19 C20 Cs1 -101.1(7) . . . . ?
O6 C15 C20 O1 1.8(9) . . . . ?
C16 C15 C20 O1 -179.8(6) . . . . ?
Cs1 C15 C20 O1 49.0(5) . . . . ?
O6 C15 C20 C19 -175.4(6) . . . . ?
C16 C15 C20 C19 3.0(11) . . . . ?
Cs1 C15 C20 C19 -128.2(6) . . . . ?
O6 C15 C20 Cs1 -47.2(5) . . . . ?
C16 C15 C20 Cs1 131.2(7) . . . . ?
O10 Cs1 C20 O1 71.1(4) 2_645 . . . ?
O3 Cs1 C20 O1 -0.4(4) . . . . ?
O6 Cs1 C20 O1 -102.2(4) . . . . ?
O5 Cs1 C20 O1 -97.3(4) . . . . ?
O2 Cs1 C20 O1 21.0(3) . . . . ?
O4 Cs1 C20 O1 -56.7(4) . . . . ?
O7 Cs1 C20 O1 132.8(3) 2_645 . . . ?
O12 Cs1 C20 O1 97.5(4) 2_655 . . . ?
O11 Cs1 C20 O1 121.1(4) 2_655 . . . ?
C15 Cs1 C20 O1 -128.5(6) . . . . ?
O10 Cs1 C20 C19 -41.5(7) 2_645 . . . ?
O3 Cs1 C20 C19 -113.0(6) . . . . ?
O6 Cs1 C20 C19 145.2(8) . . . . ?
O5 Cs1 C20 C19 150.0(6) . . . . ?
O1 Cs1 C20 C19 -112.6(8) . . . . ?
O2 Cs1 C20 C19 -91.6(7) . . . . ?
O4 Cs1 C20 C19 -169.3(6) . . . . ?
O7 Cs1 C20 C19 20.2(8) 2_645 . . . ?
O12 Cs1 C20 C19 -15.1(6) 2_655 . . . ?
O11 Cs1 C20 C19 8.5(6) 2_655 . . . ?
C15 Cs1 C20 C19 118.8(8) . . . . ?
O10 Cs1 C20 C15 -160.4(4) 2_645 . . . ?
O3 Cs1 C20 C15 128.2(4) . . . . ?
O6 Cs1 C20 C15 26.4(4) . . . . ?
O5 Cs1 C20 C15 31.2(4) . . . . ?
O1 Cs1 C20 C15 128.5(6) . . . . ?
O2 Cs1 C20 C15 149.6(4) . . . . ?
O4 Cs1 C20 C15 71.8(5) . . . . ?
O7 Cs1 C20 C15 -98.6(4) 2_645 . . . ?
O12 Cs1 C20 C15 -133.9(5) 2_655 . . . ?
O11 Cs1 C20 C15 -110.3(4) 2_655 . . . ?
